data_2204222
loop_
_publ_author_name
'Kirsop, Peter'
'Storey, John M. D.'
'Harrison, William T. A.'

_publ_section_title
;
 4-(3-Allyloxy-2-bromophenoxy)but-2-enenitrile
;
_journal_issue 9
_journal_name_full 'Acta Crystallographica Section E'
_journal_page_first o1636
_journal_page_last o1638
_journal_paper_doi 10.1107/S1600536804020677
_journal_volume 60
_journal_year 2004
_chemical_formula_iupac 'C13 H12 Br N O2'
_chemical_formula_moiety 'C13 H12 Br N O2'
_chemical_formula_sum 'C13 H12 Br N O2'
_chemical_formula_weight 294.15
_chemical_name_systematic
;
4-(3-Allyloxy-2-bromophenoxy)but-2-enenitrile
;
_space_group_IT_number 14
_symmetry_cell_setting monoclinic
_symmetry_space_group_name_Hall '-P 2ybc'
_symmetry_space_group_name_H-M 'P 1 21/c 1'
_atom_sites_solution_hydrogens geom
_atom_sites_solution_primary direct
_atom_sites_solution_secondary difmap
_audit_creation_method SHELXL-97
_cell_angle_alpha 90.00
_cell_angle_beta 97.570(4)
_cell_angle_gamma 90.00
_cell_formula_units_Z 4
_cell_length_a 4.3681(3)
_cell_length_b 19.1969(12)
_cell_length_c 15.0270(9)
_cell_measurement_reflns_used 2721
_cell_measurement_temperature 120(2)
_cell_measurement_theta_max 27.48
_cell_measurement_theta_min 2.91
_cell_volume 1249.09(14)
_computing_cell_refinement 'HKL SCALEPACK (Otwinowski & Minor, 1997)'
_computing_data_collection 'COLLECT (Nonius, 1998)'
_computing_data_reduction
;
HKL DENZO (Otwinowski & Minor, 1997) and SCALEPACK and SORTAV (Blessing
1995)
;
_computing_molecular_graphics 'ORTEP3 (Farrugia, 1997)'
_computing_publication_material SHELXL97
_computing_structure_refinement 'SHELXL97 (Sheldrick, 1997)'
_computing_structure_solution 'SHELXS97 (Sheldrick, 1997)'
_diffrn_ambient_temperature 120(2)
_diffrn_measured_fraction_theta_full 0.993
_diffrn_measured_fraction_theta_max 0.993
_diffrn_measurement_device_type 'Nonius KappaCCD'
_diffrn_measurement_method '\f and \w'
_diffrn_radiation_monochromator graphite
_diffrn_radiation_source 'fine-focus sealed tube'
_diffrn_radiation_type MoK\a
_diffrn_radiation_wavelength 0.71073
_diffrn_reflns_av_R_equivalents 0.0893
_diffrn_reflns_av_sigmaI/netI 0.0682
_diffrn_reflns_limit_h_max 5
_diffrn_reflns_limit_h_min -5
_diffrn_reflns_limit_k_max 24
_diffrn_reflns_limit_k_min -24
_diffrn_reflns_limit_l_max 19
_diffrn_reflns_limit_l_min -19
_diffrn_reflns_number 17155
_diffrn_reflns_theta_full 27.55
_diffrn_reflns_theta_max 27.55
_diffrn_reflns_theta_min 3.46
_diffrn_standards_decay_% 0
_exptl_absorpt_coefficient_mu 3.280
_exptl_absorpt_correction_T_max 0.937
_exptl_absorpt_correction_T_min 0.354
_exptl_absorpt_correction_type multi-scan
_exptl_absorpt_process_details '(SORTAV; Blessing, 1995)'
_exptl_crystal_colour colourless
_exptl_crystal_density_diffrn 1.564
_exptl_crystal_density_method 'not measured'
_exptl_crystal_description needle
_exptl_crystal_F_000 592
_exptl_crystal_size_max 0.40
_exptl_crystal_size_mid 0.03
_exptl_crystal_size_min 0.02
_refine_diff_density_max 0.463
_refine_diff_density_min -0.577
_refine_ls_extinction_method none
_refine_ls_goodness_of_fit_ref 1.022
_refine_ls_hydrogen_treatment constr
_refine_ls_matrix_type full
_refine_ls_number_parameters 153
_refine_ls_number_reflns 2871
_refine_ls_number_restraints 0
_refine_ls_restrained_S_all 1.022
_refine_ls_R_factor_all 0.0972
_refine_ls_R_factor_gt 0.0550
_refine_ls_shift/su_max 0.000
_refine_ls_shift/su_mean 0.000
_refine_ls_structure_factor_coef Fsqd
_refine_ls_weighting_details 'calc w = 1/[\s^2^(Fo^2^)+(0.0553P)^2^+1.5353P] where P = (Fo^2^+2Fc^2^)/3'
_refine_ls_weighting_scheme calc
_refine_ls_wR_factor_gt 0.1179
_refine_ls_wR_factor_ref 0.1333
_reflns_number_gt 1930
_reflns_number_total 2871
_reflns_threshold_expression I>2\s(I)
_cod_data_source_file sj6002.cif
_cod_data_source_block I
_cod_original_sg_symbol_H-M 'P 21/c'
_cod_database_code 2204222
_cod_database_fobs_code 2204222

loop_
_symmetry_equiv_pos_as_xyz
'x, y, z'
'-x, y+1/2, -z+1/2'
'-x, -y, -z'
'x, -y-1/2, z-1/2'

loop_
_atom_site_label
_atom_site_fract_x
_atom_site_fract_y
_atom_site_fract_z
_atom_site_U_iso_or_equiv
_atom_site_adp_type
_atom_site_calc_flag
_atom_site_refinement_flags
_atom_site_occupancy
_atom_site_disorder_assembly
_atom_site_disorder_group
_atom_site_type_symbol
C1A -0.584(2) 0.5535(5) -0.1148(5) 0.053(3) Uiso d P 0.710(19) A 1 C
H1A -0.4538 0.5683 -0.1570 0.064 Uiso calc PR 0.710(19) A 1 H
H2A -0.6442 0.5855 -0.0721 0.064 Uiso calc PR 0.710(19) A 1 H
C2A -0.685(2) 0.4863(5) -0.1156(5) 0.045(2) Uiso d P 0.710(19) A 1 C
H3A -0.8158 0.4715 -0.0734 0.055 Uiso calc PR 0.710(19) A 1 H
C1B -0.761(7) 0.5324(13) -0.1075(13) 0.067(7) Uiso d P 0.290(19) A 2 C
H1B -0.9639 0.5157 -0.1257 0.081 Uiso calc PR 0.290(19) A 2 H
H2B -0.7298 0.5738 -0.0729 0.081 Uiso calc PR 0.290(19) A 2 H
C2B -0.548(6) 0.5020(10) -0.1278(12) 0.049(6) Uiso d P 0.290(19) A 2 C
H3B -0.3460 0.5192 -0.1092 0.059 Uiso calc PR 0.290(19) A 2 H
C3 -0.5902(12) 0.4356(2) -0.1833(3) 0.0513(13) Uani d . 1 . . C
H4 -0.7735 0.4117 -0.2152 0.062 Uiso calc R 1 A 1 H
H5 -0.4821 0.4602 -0.2280 0.062 Uiso calc R 1 A 1 H
C4 -0.3122(10) 0.3282(2) -0.1780(3) 0.0383(10) Uani d . 1 . . C
C5 -0.4243(10) 0.3126(2) -0.2675(3) 0.0414(11) Uani d . 1 A . C
H6 -0.5650 0.3431 -0.3017 0.050 Uiso calc R 1 . . H
C6 -0.3282(10) 0.2524(2) -0.3053(3) 0.0423(11) Uani d . 1 . . C
H7 -0.4067 0.2419 -0.3658 0.051 Uiso calc R 1 A . H
C7 -0.1232(11) 0.2070(2) -0.2589(3) 0.0406(10) Uani d . 1 A . C
H8 -0.0598 0.1661 -0.2869 0.049 Uiso calc R 1 . . H
C8 -0.0092(10) 0.2221(2) -0.1696(3) 0.0372(10) Uani d . 1 . . C
C9 -0.1043(10) 0.2819(2) -0.1303(2) 0.0375(10) Uani d . 1 A . C
C10 0.2921(10) 0.1178(2) -0.1518(3) 0.0414(10) Uani d . 1 . . C
H9 0.3864 0.1264 -0.2072 0.050 Uiso calc R 1 A . H
H10 0.1121 0.0866 -0.1667 0.050 Uiso calc R 1 . . H
C11 0.5206(10) 0.0852(2) -0.0825(3) 0.0410(10) Uani d . 1 A . C
H11 0.5965 0.0402 -0.0946 0.049 Uiso calc R 1 . . H
C12 0.6251(10) 0.1146(2) -0.0052(3) 0.0433(11) Uani d . 1 . . C
H12 0.5542 0.1598 0.0077 0.052 Uiso calc R 1 A . H
C13 0.8433(11) 0.0801(2) 0.0602(3) 0.0434(11) Uani d . 1 A . C
N1 1.0142(10) 0.0530(2) 0.1137(3) 0.0545(11) Uani d . 1 . . N
O1 -0.3859(8) 0.38583(15) -0.13333(19) 0.0496(8) Uani d . 1 A . O
O2 0.1970(7) 0.18162(14) -0.11670(18) 0.0417(7) Uani d . 1 A . O
Br1 0.04780(12) 0.30109(2) -0.00932(3) 0.0501(2) Uani d . 1 . . Br

loop_
_atom_site_aniso_label
_atom_site_aniso_U_11
_atom_site_aniso_U_22
_atom_site_aniso_U_33
_atom_site_aniso_U_12
_atom_site_aniso_U_13
_atom_site_aniso_U_23
C3 0.075(3) 0.040(3) 0.036(2) 0.016(2) -0.004(2) 0.0093(19)
C4 0.049(3) 0.032(2) 0.033(2) -0.0029(19) 0.0029(19) 0.0066(17)
C5 0.049(3) 0.043(3) 0.031(2) -0.002(2) 0.0003(19) 0.0092(18)
C6 0.055(3) 0.040(3) 0.029(2) -0.010(2) -0.003(2) -0.0010(18)
C7 0.054(3) 0.035(2) 0.033(2) -0.008(2) 0.003(2) -0.0021(18)
C8 0.046(3) 0.033(2) 0.032(2) 0.0000(19) 0.0025(19) 0.0042(17)
C9 0.054(3) 0.040(2) 0.0168(18) -0.002(2) -0.0008(18) 0.0022(16)
C10 0.051(3) 0.031(2) 0.043(3) -0.003(2) 0.006(2) -0.0024(19)
C11 0.046(3) 0.032(2) 0.045(3) 0.0010(19) 0.006(2) -0.0039(19)
C12 0.046(3) 0.036(2) 0.046(3) 0.005(2) 0.002(2) 0.002(2)
C13 0.049(3) 0.040(3) 0.041(2) 0.005(2) 0.007(2) -0.011(2)
N1 0.063(3) 0.049(2) 0.048(2) 0.011(2) -0.006(2) -0.0121(19)
O1 0.076(2) 0.0384(18) 0.0312(15) 0.0182(16) -0.0038(15) 0.0020(13)
O2 0.0562(19) 0.0360(17) 0.0310(15) 0.0068(14) -0.0014(14) -0.0021(12)
Br1 0.0721(4) 0.0451(3) 0.0293(3) 0.0144(2) -0.0078(2) -0.00387(19)

loop_
_atom_type_symbol
_atom_type_description
_atom_type_scat_dispersion_real
_atom_type_scat_dispersion_imag
_atom_type_scat_source
C C 0.0033 0.0016 'International Tables Vol C Tables 4.2.6.8 and 6.1.1.4'
H H 0.0000 0.0000 'International Tables Vol C Tables 4.2.6.8 and 6.1.1.4'
N N 0.0061 0.0033 'International Tables Vol C Tables 4.2.6.8 and 6.1.1.4'
O O 0.0106 0.0060 'International Tables Vol C Tables 4.2.6.8 and 6.1.1.4'
Br Br -0.2901 2.4595 'International Tables Vol C Tables 4.2.6.8 and 6.1.1.4'

loop_
_geom_angle_atom_site_label_1
_geom_angle_atom_site_label_2
_geom_angle_atom_site_label_3
_geom_angle
C2A C1A H1A 120.0
C2A C1A H2A 120.0
H1A C1A H2A 120.0
C1A C2A C3 120.0(9)
C1A C2A H3A 120.0
C3 C2A H3A 120.0
C2B C1B H1B 120.0
C2B C1B H2B 120.0
H1B C1B H2B 120.0
C1B C2B C3 121(3)
C1B C2B H3B 119.4
C3 C2B H3B 119.4
O1 C3 C2A 106.4(4)
O1 C3 C2B 104.4(8)
C2A C3 C2B 27.3(8)
O1 C3 H4 110.4
C2A C3 H4 110.4
C2B C3 H4 133.2
O1 C3 H5 110.4
C2A C3 H5 110.4
C2B C3 H5 86.5
H4 C3 H5 108.6
O1 C4 C9 116.5(4)
O1 C4 C5 125.1(4)
C9 C4 C5 118.4(4)
C6 C5 C4 119.3(4)
C6 C5 H6 120.4
C4 C5 H6 120.4
C7 C6 C5 122.5(4)
C7 C6 H7 118.8
C5 C6 H7 118.8
C6 C7 C8 118.8(4)
C6 C7 H8 120.6
C8 C7 H8 120.6
O2 C8 C9 116.0(3)
O2 C8 C7 124.4(4)
C9 C8 C7 119.6(4)
C8 C9 C4 121.4(4)
C8 C9 Br1 119.1(3)
C4 C9 Br1 119.5(3)
O2 C10 C11 107.9(3)
O2 C10 H9 110.1
C11 C10 H9 110.1
O2 C10 H10 110.1
C11 C10 H10 110.1
H9 C10 H10 108.4
C12 C11 C10 124.1(4)
C12 C11 H11 117.9
C10 C11 H11 117.9
C11 C12 C13 121.8(4)
C11 C12 H12 119.1
C13 C12 H12 119.1
N1 C13 C12 178.6(5)
C4 O1 C3 116.9(3)
C8 O2 C10 118.7(3)

loop_
_geom_bond_atom_site_label_1
_geom_bond_atom_site_label_2
_geom_bond_distance
_geom_bond_publ_flag
C1A C2A 1.362(17) ?
C1A H1A 0.9500 ?
C1A H2A 0.9500 ?
C2A C3 1.506(9) ?
C2A H3A 0.9500 ?
C1B C2B 1.17(4) ?
C1B H1B 0.9500 ?
C1B H2B 0.9500 ?
C2B C3 1.521(19) ?
C2B H3B 0.9500 ?
C3 O1 1.448(5) ?
C3 H4 0.9900 ?
C3 H5 0.9900 ?
C4 O1 1.354(5) ?
C4 C9 1.399(6) ?
C4 C5 1.403(6) ?
C5 C6 1.377(6) ?
C5 H6 0.9500 ?
C6 C7 1.372(6) ?
C6 H7 0.9500 ?
C7 C8 1.399(6) ?
C7 H8 0.9500 ?
C8 O2 1.364(5) ?
C8 C9 1.380(6) ?
C9 Br1 1.888(4) y
C10 O2 1.417(5) ?
C10 C11 1.483(6) ?
C10 H9 0.9900 ?
C10 H10 0.9900 ?
C11 C12 1.318(6) y
C11 H11 0.9500 ?
C12 C13 1.437(6) y
C12 H12 0.9500 ?
C13 N1 1.148(5) y

loop_
_geom_hbond_atom_site_label_D
_geom_hbond_atom_site_label_H
_geom_hbond_atom_site_label_A
_geom_hbond_site_symmetry_A
_geom_hbond_distance_DH
_geom_hbond_distance_HA
_geom_hbond_distance_DA
_geom_hbond_angle_DHA
_geom_hbond_publ_flag
C12 H12 O2 . 0.95 2.31 2.671(5) 102 y
C11 H11 N1 3_755 0.95 2.51 3.410(6) 158 y

loop_
_geom_torsion_atom_site_label_1
_geom_torsion_atom_site_label_2
_geom_torsion_atom_site_label_3
_geom_torsion_atom_site_label_4
_geom_torsion
_geom_torsion_publ_flag
C1A C2A C3 O1 111.3(7) y
C1A C2A C3 C2B 21.8(16) ?
C1B C2B C3 O1 -129.0(19) ?
C1B C2B C3 C2A -30.9(18) ?
O1 C4 C5 C6 179.3(4) ?
C9 C4 C5 C6 0.3(7) ?
C4 C5 C6 C7 -0.6(7) ?
C5 C6 C7 C8 0.5(7) ?
C6 C7 C8 O2 -179.4(4) ?
C6 C7 C8 C9 -0.1(7) ?
O2 C8 C9 C4 179.1(4) ?
C7 C8 C9 C4 -0.3(7) ?
O2 C8 C9 Br1 -1.3(5) ?
C7 C8 C9 Br1 179.3(3) ?
O1 C4 C9 C8 -179.0(4) ?
C5 C4 C9 C8 0.1(7) ?
O1 C4 C9 Br1 1.5(6) ?
C5 C4 C9 Br1 -179.4(3) ?
O2 C10 C11 C12 -4.0(6) y
C10 C11 C12 C13 179.0(4) y
C9 C4 O1 C3 177.4(4) ?
C5 C4 O1 C3 -1.7(7) ?
C2A C3 O1 C4 169.1(6) ?
C2B C3 O1 C4 -162.7(11) ?
C9 C8 O2 C10 177.0(4) ?
C7 C8 O2 C10 -3.6(6) ?
C11 C10 O2 C8 178.5(4) ?
